data_1518214
loop_
_publ_author_name
'Maity, Ayan'
'Sulicz, Amanda N.'
'Deligonul, Nihal'
'Zeller, Matthias'
'Hunter, Allen D.'
'Gray, Thomas G.'

_publ_section_title
;
 Suzuki--Miyaura coupling of arylboronic acids to gold(iii)
;
_journal_issue 2
_journal_name_full 'Chem. Sci.'
_journal_page_first 981
_journal_paper_doi 10.1039/C4SC02148G
_journal_volume 6
_journal_year 2015
_chemical_formula_sum 'C26 H24 Au N'
_chemical_formula_weight 547.43
_chemical_name_systematic
;
 ?
;
_space_group_crystal_system monoclinic
_space_group_IT_number 14
_space_group_name_Hall '-P 2yn'
_space_group_name_H-M_alt 'P 1 21/n 1'
_symmetry_space_group_name_Hall '-P 2yn'
_symmetry_space_group_name_H-M 'P 1 21/n 1'
_atom_sites_solution_hydrogens geom
_atom_sites_solution_primary direct
_atom_sites_solution_secondary difmap
_audit_creation_method SHELXL-2013
_cell_angle_alpha 90
_cell_angle_beta 93.349(4)
_cell_angle_gamma 90
_cell_formula_units_Z 4
_cell_length_a 7.5722(7)
_cell_length_b 16.2301(14)
_cell_length_c 16.7076(18)
_cell_measurement_reflns_used 9886
_cell_measurement_temperature 100(2)
_cell_measurement_theta_max 31.3175
_cell_measurement_theta_min 2.4361
_cell_volume 2049.8(3)
_computing_cell_refinement 'SAINT V8.34A (Bruker, 2014)'
_computing_data_collection 'Apex2 v2014.1-1 (Bruker, 2014)'
_computing_data_reduction 'SAINT V8.34A (Bruker, 2014)'
_computing_structure_refinement
;  
SHELXL-2013 (Sheldrick, 2013), 
SHELXLE Rev645 (H\"ubschle et al., 2011)
;
_computing_structure_solution 'SHELXS-97 (Sheldrick, 2008)'
_diffrn_ambient_temperature 100(2)
_diffrn_measured_fraction_theta_full 0.992
_diffrn_measured_fraction_theta_max 0.888
_diffrn_measurement_device_type 'Bruker AXS D8 Quest CMOS diffractometer'
_diffrn_measurement_method 'omega and phi scans'
_diffrn_radiation_monochromator 'laterally graded multilayer (Goebel) mirror'
_diffrn_radiation_type MoK\a
_diffrn_radiation_wavelength 0.71073
_diffrn_reflns_av_unetI/netI 0.0780
_diffrn_reflns_Laue_measured_fraction_full 0.992
_diffrn_reflns_Laue_measured_fraction_max 0.888
_diffrn_reflns_limit_h_max 11
_diffrn_reflns_limit_h_min -11
_diffrn_reflns_limit_k_max 23
_diffrn_reflns_limit_k_min -23
_diffrn_reflns_limit_l_max 24
_diffrn_reflns_limit_l_min -24
_diffrn_reflns_number 16310
_diffrn_reflns_point_group_measured_fraction_full 0.992
_diffrn_reflns_point_group_measured_fraction_max 0.888
_diffrn_reflns_theta_full 25.242
_diffrn_reflns_theta_max 31.674
_diffrn_reflns_theta_min 2.442
_diffrn_source 'I-mu-S microsource X-ray tube'
_exptl_absorpt_coefficient_mu 7.188
_exptl_absorpt_correction_T_max 0.7462
_exptl_absorpt_correction_T_min 0.4199
_exptl_absorpt_correction_type multi-scan
_exptl_absorpt_process_details 'Apex2 v2014.1-1 (Bruker, 2014)'
_exptl_crystal_colour colourless
_exptl_crystal_density_diffrn 1.774
_exptl_crystal_description needle
_exptl_crystal_F_000 1064
_exptl_crystal_size_max 0.200
_exptl_crystal_size_mid 0.050
_exptl_crystal_size_min 0.040
_refine_diff_density_max 4.580
_refine_diff_density_min -4.126
_refine_diff_density_rms 0.344
_refine_ls_extinction_method none
_refine_ls_goodness_of_fit_ref 1.087
_refine_ls_hydrogen_treatment constr
_refine_ls_matrix_type full
_refine_ls_number_parameters 257
_refine_ls_number_reflns 16310
_refine_ls_number_restraints 0
_refine_ls_restrained_S_all 1.087
_refine_ls_R_factor_all 0.0863
_refine_ls_R_factor_gt 0.0693
_refine_ls_shift/su_max 0.001
_refine_ls_shift/su_mean 0.000
_refine_ls_structure_factor_coef Fsqd
_refine_ls_weighting_details 'w=1/[\s^2^(Fo^2^)+90.5211P] where P=(Fo^2^+2Fc^2^)/3'
_refine_ls_weighting_scheme calc
_refine_ls_wR_factor_gt 0.1635
_refine_ls_wR_factor_ref 0.1750
_reflns_Friedel_coverage 0.000
_reflns_number_gt 13718
_reflns_number_total 16310
_reflns_threshold_expression 'I > 2\s(I)'
_cod_data_source_file c4sc02148g2.cif
_cod_data_source_block Quest14mz091_0m_twin
_cod_depositor_comments 'Adding full bibliography for 1518209--1518218.cif.'
_cod_database_code 1518214
_shelx_space_group_comment
;
The symmetry employed for this shelxl refinement is uniquely defined
by the following loop, which should always be used as a source of
symmetry information in preference to the above space-group names.
They are only intended as comments.
;
_shelx_estimated_absorpt_t_min 0.327
_shelx_estimated_absorpt_t_max 0.762
_shelxl_version_number 2013-4

loop_
_space_group_symop_operation_xyz
'x, y, z'
'-x+1/2, y+1/2, -z+1/2'
'-x, -y, -z'
'x-1/2, -y-1/2, z-1/2'

loop_
_atom_site_label
_atom_site_type_symbol
_atom_site_fract_x
_atom_site_fract_y
_atom_site_fract_z
_atom_site_U_iso_or_equiv
_atom_site_adp_type
_atom_site_occupancy
_atom_site_site_symmetry_order
_atom_site_calc_flag
_atom_site_refinement_flags_posn
_atom_site_refinement_flags_adp
C1 C 0.2489(18) 0.5763(8) 0.6926(7) 0.024(3) Uani 1 1 d . .
H1 H 0.2179 0.5571 0.7437 0.029 Uiso 1 1 calc R U
C2 C 0.3103(19) 0.6575(9) 0.6854(8) 0.028(3) Uani 1 1 d . .
H2 H 0.3259 0.6922 0.7311 0.033 Uiso 1 1 calc R U
C3 C 0.347(2) 0.6855(9) 0.6100(9) 0.031(3) Uani 1 1 d . .
H3 H 0.3883 0.7403 0.6033 0.037 Uiso 1 1 calc R U
C4 C 0.3244(18) 0.6343(8) 0.5452(8) 0.024(3) Uani 1 1 d . .
H4 H 0.3472 0.6540 0.4933 0.028 Uiso 1 1 calc R U
C5 C 0.2671(16) 0.5523(8) 0.5552(7) 0.019(2) Uani 1 1 d . .
C6 C 0.2446(17) 0.4911(8) 0.4919(7) 0.020(2) Uani 1 1 d . .
C7 C 0.2751(18) 0.5078(8) 0.4111(7) 0.024(3) Uani 1 1 d . .
H7 H 0.3154 0.5607 0.3962 0.029 Uiso 1 1 calc R U
C8 C 0.2467(19) 0.4476(8) 0.3534(7) 0.027(3) Uani 1 1 d . .
H8 H 0.2700 0.4593 0.2993 0.032 Uiso 1 1 calc R U
C9 C 0.1847(18) 0.3703(9) 0.3731(8) 0.025(3) Uani 1 1 d . .
C10 C 0.1538(17) 0.3540(8) 0.4532(7) 0.020(2) Uani 1 1 d . .
H10 H 0.1097 0.3015 0.4671 0.024 Uiso 1 1 calc R U
C11 C 0.1853(16) 0.4118(8) 0.5123(6) 0.018(2) Uani 1 1 d . .
C12 C 0.154(2) 0.3037(10) 0.3115(8) 0.034(3) Uani 1 1 d . .
H12A H 0.1022 0.3278 0.2617 0.051 Uiso 1 1 calc R U
H12B H 0.0733 0.2624 0.3315 0.051 Uiso 1 1 calc R U
H12C H 0.2672 0.2775 0.3011 0.051 Uiso 1 1 calc R U
C13 C 0.1414(17) 0.3973(9) 0.7588(6) 0.022(2) Uani 1 1 d . .
C14 C -0.0237(17) 0.3996(10) 0.7929(7) 0.026(3) Uani 1 1 d . .
H14 H -0.1282 0.3967 0.7587 0.032 Uiso 1 1 calc R U
C15 C -0.039(2) 0.4060(10) 0.8750(8) 0.033(3) Uani 1 1 d . .
H15 H -0.1523 0.4070 0.8966 0.040 Uiso 1 1 calc R U
C16 C 0.1136(19) 0.4110(10) 0.9255(8) 0.031(3) Uani 1 1 d . .
H16 H 0.1052 0.4164 0.9818 0.038 Uiso 1 1 calc R U
C17 C 0.2747(19) 0.4081(8) 0.8937(8) 0.027(3) Uani 1 1 d . .
H17 H 0.3781 0.4107 0.9287 0.032 Uiso 1 1 calc R U
C18 C 0.2932(18) 0.4014(9) 0.8106(7) 0.026(3) Uani 1 1 d . .
C19 C 0.4748(18) 0.4034(11) 0.7788(8) 0.033(3) Uani 1 1 d . .
H19A H 0.4927 0.4563 0.7522 0.049 Uiso 1 1 calc R U
H19B H 0.4862 0.3585 0.7403 0.049 Uiso 1 1 calc R U
H19C H 0.5639 0.3968 0.8233 0.049 Uiso 1 1 calc R U
C20 C 0.094(2) 0.2775(7) 0.6262(7) 0.023(3) Uani 1 1 d . .
C21 C -0.0766(19) 0.2525(9) 0.6346(8) 0.027(3) Uani 1 1 d . .
H21 H -0.1630 0.2919 0.6477 0.033 Uiso 1 1 calc R U
C22 C -0.126(2) 0.1692(10) 0.6242(9) 0.034(3) Uani 1 1 d . .
H22 H -0.2444 0.1528 0.6318 0.041 Uiso 1 1 calc R U
C23 C -0.003(2) 0.1109(9) 0.6027(8) 0.037(4) Uani 1 1 d . .
H23 H -0.0360 0.0553 0.5922 0.045 Uiso 1 1 calc R U
C24 C 0.172(2) 0.1366(9) 0.5972(8) 0.031(3) Uani 1 1 d . .
H24 H 0.2590 0.0966 0.5868 0.037 Uiso 1 1 calc R U
C25 C 0.224(2) 0.2205(8) 0.6064(8) 0.025(3) Uani 1 1 d . .
C26 C 0.409(2) 0.2424(10) 0.5965(10) 0.037(4) Uani 1 1 d . .
H26A H 0.4549 0.2733 0.6436 0.056 Uiso 1 1 calc R U
H26B H 0.4163 0.2765 0.5484 0.056 Uiso 1 1 calc R U
H26C H 0.4784 0.1921 0.5909 0.056 Uiso 1 1 calc R U
N1 N 0.2329(14) 0.5250(6) 0.6298(6) 0.0166(19) Uani 1 1 d . .
Au1 Au 0.15839(7) 0.39981(3) 0.63484(3) 0.01958(13) Uani 1 1 d . .

loop_
_atom_site_aniso_label
_atom_site_aniso_U_11
_atom_site_aniso_U_22
_atom_site_aniso_U_33
_atom_site_aniso_U_23
_atom_site_aniso_U_13
_atom_site_aniso_U_12
C1 0.027(7) 0.028(6) 0.017(5) 0.000(5) 0.003(5) 0.002(6)
C2 0.028(7) 0.030(7) 0.026(6) -0.002(5) 0.003(6) 0.000(6)
C3 0.034(8) 0.023(7) 0.036(7) -0.002(5) 0.005(6) -0.006(6)
C4 0.028(7) 0.020(6) 0.023(6) 0.002(5) 0.008(5) -0.005(5)
C5 0.017(6) 0.021(6) 0.018(5) 0.006(4) 0.005(5) -0.004(5)
C6 0.024(6) 0.018(5) 0.018(5) 0.002(4) 0.008(5) 0.001(5)
C7 0.027(7) 0.023(6) 0.023(6) 0.007(5) 0.011(5) -0.002(6)
C8 0.032(7) 0.029(7) 0.019(6) 0.004(5) 0.006(5) -0.002(6)
C9 0.025(7) 0.026(6) 0.023(6) -0.006(5) 0.006(5) 0.005(5)
C10 0.019(6) 0.019(6) 0.021(5) 0.003(5) 0.002(5) 0.003(5)
C11 0.021(6) 0.021(6) 0.012(4) 0.002(4) 0.006(4) 0.007(5)
C12 0.044(9) 0.034(7) 0.024(6) -0.006(6) 0.007(6) 0.004(7)
C13 0.035(7) 0.023(6) 0.009(4) 0.002(5) 0.007(4) 0.005(6)
C14 0.022(6) 0.035(7) 0.023(6) -0.001(6) 0.003(5) -0.007(7)
C15 0.035(7) 0.040(8) 0.026(6) 0.000(6) 0.010(6) -0.002(8)
C16 0.035(8) 0.036(8) 0.023(6) -0.004(6) 0.005(5) -0.002(7)
C17 0.031(7) 0.024(6) 0.024(6) -0.002(5) -0.005(5) -0.009(6)
C18 0.037(7) 0.022(6) 0.021(5) 0.007(5) 0.004(5) -0.002(7)
C19 0.025(7) 0.041(8) 0.032(7) -0.003(7) 0.001(5) -0.007(7)
C20 0.042(7) 0.012(5) 0.015(5) 0.003(4) 0.000(5) 0.004(5)
C21 0.032(8) 0.024(7) 0.026(6) 0.003(5) 0.002(6) -0.006(6)
C22 0.034(8) 0.036(8) 0.032(7) -0.002(6) 0.006(7) -0.004(7)
C23 0.074(12) 0.022(7) 0.015(5) 0.009(5) 0.005(6) 0.012(8)
C24 0.046(9) 0.025(7) 0.023(6) 0.001(5) 0.012(6) 0.004(7)
C25 0.031(7) 0.021(6) 0.024(6) 0.006(5) 0.006(6) 0.006(6)
C26 0.037(9) 0.031(8) 0.044(8) 0.002(7) 0.010(7) 0.010(7)
N1 0.017(5) 0.013(4) 0.020(4) 0.001(4) 0.002(4) -0.001(4)
Au1 0.0230(2) 0.0190(2) 0.01719(18) 0.0021(2) 0.00501(16) 0.0031(2)

loop_
_atom_type_symbol
_atom_type_description
_atom_type_scat_dispersion_real
_atom_type_scat_dispersion_imag
_atom_type_scat_source
C C 0.0033 0.0016 'International Tables Vol C Tables 4.2.6.8 and 6.1.1.4'
H H 0.0000 0.0000 'International Tables Vol C Tables 4.2.6.8 and 6.1.1.4'
N N 0.0061 0.0033 'International Tables Vol C Tables 4.2.6.8 and 6.1.1.4'
Au Au -2.0133 8.8022 'International Tables Vol C Tables 4.2.6.8 and 6.1.1.4'

loop_
_geom_angle_atom_site_label_1
_geom_angle_atom_site_label_2
_geom_angle_atom_site_label_3
_geom_angle
N1 C1 C2 122.1(11)
N1 C1 H1 119.0
C2 C1 H1 119.0
C3 C2 C1 118.2(12)
C3 C2 H2 120.9
C1 C2 H2 120.9
C4 C3 C2 119.9(13)
C4 C3 H3 120.1
C2 C3 H3 120.1
C3 C4 C5 120.3(12)
C3 C4 H4 119.9
C5 C4 H4 119.9
N1 C5 C4 119.4(11)
N1 C5 C6 115.0(10)
C4 C5 C6 125.6(10)
C7 C6 C11 118.6(11)
C7 C6 C5 123.2(11)
C11 C6 C5 118.2(10)
C8 C7 C6 120.4(12)
C8 C7 H7 119.8
C6 C7 H7 119.8
C7 C8 C9 121.0(11)
C7 C8 H8 119.5
C9 C8 H8 119.5
C8 C9 C10 118.5(12)
C8 C9 C12 122.0(12)
C10 C9 C12 119.5(13)
C11 C10 C9 121.9(12)
C11 C10 H10 119.1
C9 C10 H10 119.1
C10 C11 C6 119.5(10)
C10 C11 Au1 128.5(9)
C6 C11 Au1 112.0(8)
C9 C12 H12A 109.5
C9 C12 H12B 109.5
H12A C12 H12B 109.5
C9 C12 H12C 109.5
H12A C12 H12C 109.5
H12B C12 H12C 109.5
C18 C13 C14 117.8(10)
C18 C13 Au1 121.2(9)
C14 C13 Au1 120.7(9)
C15 C14 C13 122.1(12)
C15 C14 H14 119.0
C13 C14 H14 119.0
C14 C15 C16 119.3(13)
C14 C15 H15 120.4
C16 C15 H15 120.4
C17 C16 C15 119.6(12)
C17 C16 H16 120.2
C15 C16 H16 120.2
C16 C17 C18 122.1(13)
C16 C17 H17 119.0
C18 C17 H17 119.0
C13 C18 C17 119.3(12)
C13 C18 C19 121.2(11)
C17 C18 C19 119.5(12)
C18 C19 H19A 109.5
C18 C19 H19B 109.5
H19A C19 H19B 109.5
C18 C19 H19C 109.5
H19A C19 H19C 109.5
H19B C19 H19C 109.5
C21 C20 C25 120.6(12)
C21 C20 Au1 120.1(10)
C25 C20 Au1 119.2(11)
C20 C21 C22 121.1(14)
C20 C21 H21 119.5
C22 C21 H21 119.5
C23 C22 C21 120.3(15)
C23 C22 H22 119.8
C21 C22 H22 119.8
C24 C23 C22 117.8(14)
C24 C23 H23 121.1
C22 C23 H23 121.1
C23 C24 C25 122.7(14)
C23 C24 H24 118.7
C25 C24 H24 118.7
C20 C25 C24 117.3(13)
C20 C25 C26 123.7(13)
C24 C25 C26 118.9(13)
C25 C26 H26A 109.5
C25 C26 H26B 109.5
H26A C26 H26B 109.5
C25 C26 H26C 109.5
H26A C26 H26C 109.5
H26B C26 H26C 109.5
C1 N1 C5 120.1(10)
C1 N1 Au1 125.3(8)
C5 N1 Au1 114.5(8)
C20 Au1 C11 93.3(5)
C20 Au1 C13 91.3(5)
C11 Au1 C13 175.2(5)
C20 Au1 N1 173.3(4)
C11 Au1 N1 80.1(4)
C13 Au1 N1 95.2(5)

loop_
_geom_bond_atom_site_label_1
_geom_bond_atom_site_label_2
_geom_bond_distance
C1 N1 1.339(15)
C1 C2 1.405(19)
C1 H1 0.9500
C2 C3 1.383(19)
C2 H2 0.9500
C3 C4 1.368(18)
C3 H3 0.9500
C4 C5 1.413(17)
C4 H4 0.9500
C5 N1 1.362(14)
C5 C6 1.454(17)
C6 C7 1.410(15)
C6 C11 1.411(17)
C7 C8 1.380(18)
C7 H7 0.9500
C8 C9 1.386(19)
C8 H8 0.9500
C9 C10 1.396(17)
C9 C12 1.501(18)
C10 C11 1.374(16)
C10 H10 0.9500
C11 Au1 2.078(10)
C12 H12A 0.9800
C12 H12B 0.9800
C12 H12C 0.9800
C13 C18 1.400(19)
C13 C14 1.405(17)
C13 Au1 2.083(10)
C14 C15 1.387(17)
C14 H14 0.9500
C15 C16 1.39(2)
C15 H15 0.9500
C16 C17 1.360(19)
C16 H16 0.9500
C17 C18 1.407(17)
C17 H17 0.9500
C18 C19 1.503(19)
C19 H19A 0.9800
C19 H19B 0.9800
C19 H19C 0.9800
C20 C21 1.37(2)
C20 C25 1.404(18)
C20 Au1 2.048(12)
C21 C22 1.41(2)
C21 H21 0.9500
C22 C23 1.39(2)
C22 H22 0.9500
C23 C24 1.39(2)
C23 H23 0.9500
C24 C25 1.42(2)
C24 H24 0.9500
C25 C26 1.46(2)
C26 H26A 0.9800
C26 H26B 0.9800
C26 H26C 0.9800
N1 Au1 2.112(9)

loop_
_geom_torsion_atom_site_label_1
_geom_torsion_atom_site_label_2
_geom_torsion_atom_site_label_3
_geom_torsion_atom_site_label_4
_geom_torsion
N1 C1 C2 C3 3(2)
C1 C2 C3 C4 0(2)
C2 C3 C4 C5 -1(2)
C3 C4 C5 N1 1(2)
C3 C4 C5 C6 -177.5(13)
N1 C5 C6 C7 -179.6(12)
C4 C5 C6 C7 -1(2)
N1 C5 C6 C11 2.0(17)
C4 C5 C6 C11 -179.7(13)
C11 C6 C7 C8 0(2)
C5 C6 C7 C8 -178.2(13)
C6 C7 C8 C9 1(2)
C7 C8 C9 C10 -1(2)
C7 C8 C9 C12 -179.5(14)
C8 C9 C10 C11 -1(2)
C12 C9 C10 C11 177.7(13)
C9 C10 C11 C6 2.3(19)
C9 C10 C11 Au1 -177.4(10)
C7 C6 C11 C10 -2.0(19)
C5 C6 C11 C10 176.6(12)
C7 C6 C11 Au1 177.8(10)
C5 C6 C11 Au1 -3.6(15)
C18 C13 C14 C15 0(2)
Au1 C13 C14 C15 -173.7(12)
C13 C14 C15 C16 1(2)
C14 C15 C16 C17 -1(2)
C15 C16 C17 C18 1(2)
C14 C13 C18 C17 0(2)
Au1 C13 C18 C17 173.5(10)
C14 C13 C18 C19 -177.0(14)
Au1 C13 C18 C19 -3.2(19)
C16 C17 C18 C13 0(2)
C16 C17 C18 C19 176.5(14)
C25 C20 C21 C22 0(2)
Au1 C20 C21 C22 176.2(10)
C20 C21 C22 C23 -2(2)
C21 C22 C23 C24 4(2)
C22 C23 C24 C25 -5(2)
C21 C20 C25 C24 -1.2(18)
Au1 C20 C25 C24 -177.0(9)
C21 C20 C25 C26 -180.0(13)
Au1 C20 C25 C26 4.2(17)
C23 C24 C25 C20 3.5(19)
C23 C24 C25 C26 -177.6(13)
C2 C1 N1 C5 -4(2)
C2 C1 N1 Au1 175.8(10)
C4 C5 N1 C1 1.8(19)
C6 C5 N1 C1 -179.8(12)
C4 C5 N1 Au1 -177.7(10)
C6 C5 N1 Au1 0.7(14)
